data_4088095
loop_
_publ_author_name
'Schaefer, Brian A.'
'Margulieux, Grant W.'
'Tiedemann, Margaret A.'
'Small, Brooke L.'
'Chirik, Paul J.'

_publ_section_title
;
 Synthesis and Electronic Structure of Iron Borate Betaine Complexes as a
 Route to Single-Component Iron Ethylene Oligomerization and
 Polymerization Catalysts
;
_journal_issue 23
_journal_name_full Organometallics
_journal_page_first 5615
_journal_paper_doi 10.1021/acs.organomet.5b00839
_journal_volume 34
_journal_year 2015
_chemical_formula_sum 'C61 H64 B F15 Fe N3 O2'
_chemical_formula_weight 1222.81
_space_group_IT_number 14
_space_group_name_Hall '-P 2ybc'
_space_group_name_H-M_alt 'P 1 21/c 1'
_symmetry_cell_setting monoclinic
_symmetry_space_group_name_H-M 'P 1 21/c 1'
_atom_sites_solution_hydrogens geom
_atom_sites_solution_primary direct
_atom_sites_solution_secondary difmap
_audit_creation_method SHELXL-97
_cell_angle_alpha 90.00
_cell_angle_beta 119.1240(10)
_cell_angle_gamma 90.00
_cell_formula_units_Z 4
_cell_length_a 13.3647(3)
_cell_length_b 24.8582(5)
_cell_length_c 19.9689(4)
_cell_measurement_reflns_used 9939
_cell_measurement_temperature 293(2)
_cell_measurement_theta_max 65.68
_cell_measurement_theta_min 3.09
_cell_volume 5795.4(2)
_computing_cell_refinement 'Bruker SAINT'
_computing_data_collection 'Bruker APEX2'
_computing_data_reduction 'Bruker SAINT'
_computing_molecular_graphics 'ORTEP 3 (Farraguia, 1997)'
_computing_structure_refinement 'SHELXL-97 (Sheldrick, 2008)'
_computing_structure_solution 'SIR 92 (Giacavazzo, 1993)'
_diffrn_ambient_temperature 293(2)
_diffrn_measured_fraction_theta_full 'ACTA 50'
_diffrn_measured_fraction_theta_max 0.969
_diffrn_measurement_device_type 'Bruker APEX II CCD'
_diffrn_measurement_method 'phi and omega scans'
_diffrn_radiation_monochromator graphite
_diffrn_radiation_source 'fine-focus sealed tube'
_diffrn_radiation_type CuK\a
_diffrn_radiation_wavelength 1.54178
_diffrn_reflns_av_R_equivalents 0.0228
_diffrn_reflns_av_sigmaI/netI 0.0192
_diffrn_reflns_limit_h_max 15
_diffrn_reflns_limit_h_min -15
_diffrn_reflns_limit_k_max 29
_diffrn_reflns_limit_k_min -28
_diffrn_reflns_limit_l_max 20
_diffrn_reflns_limit_l_min -22
_diffrn_reflns_number 38246
_diffrn_reflns_theta_full 'ACTA 50'
_diffrn_reflns_theta_max 66.11
_diffrn_reflns_theta_min 3.09
_exptl_absorpt_coefficient_mu 2.910
_exptl_absorpt_correction_T_max 0.7527
_exptl_absorpt_correction_T_min 0.6555
_exptl_absorpt_correction_type multi-scan
_exptl_absorpt_process_details 'SADABS v2008/1 (Bruker AXS)'
_exptl_crystal_colour green
_exptl_crystal_density_diffrn 1.401
_exptl_crystal_density_method 'not measured'
_exptl_crystal_description block
_exptl_crystal_F_000 2532
_exptl_crystal_size_max 0.15
_exptl_crystal_size_mid 0.123
_exptl_crystal_size_min 0.084
_refine_diff_density_max 0.561
_refine_diff_density_min -0.645
_refine_diff_density_rms 0.053
_refine_ls_extinction_method none
_refine_ls_goodness_of_fit_ref 1.044
_refine_ls_hydrogen_treatment constr
_refine_ls_matrix_type full
_refine_ls_number_parameters 761
_refine_ls_number_reflns 9805
_refine_ls_number_restraints 0
_refine_ls_restrained_S_all 1.044
_refine_ls_R_factor_all 0.0398
_refine_ls_R_factor_gt 0.0376
_refine_ls_shift/su_max 0.005
_refine_ls_shift/su_mean 0.000
_refine_ls_structure_factor_coef Fsqd
_refine_ls_weighting_details 'calc w=1/[\s^2^(Fo^2^)+(0.0631P)^2^+3.7204P] where P=(Fo^2^+2Fc^2^)/3'
_refine_ls_weighting_scheme calc
_refine_ls_wR_factor_gt 0.1049
_refine_ls_wR_factor_ref 0.1069
_reflns_number_gt 9263
_reflns_number_total 9805
_reflns_threshold_expression >2\s(I)
_cod_data_source_file om5b00839_si_003.cif
_cod_data_source_block bs22
_cod_depositor_comments
;
The following automatic conversions were performed:

data item '_symmetry_cell_setting' value 'Monoclinic' was changed to
'monoclinic' in accordance with the
/home/saulius/struct/COD-crude-data/automatic-downloads/DataCite-retrospective/ACS/depositions/lib/dictionaries/cif_core.dic
dictionary named 'cif_core.dic' version 2.4.2 last updated on
2011-04-26.

Automatic conversion script
Id: cif_fix_values 6909 2019-04-08 15:41:33Z antanas 
;
_cod_original_sg_symbol_H-M 'P2(1)/c  '
_cod_database_code 4088095

loop_
_symmetry_equiv_pos_as_xyz
'x, y, z'
'-x, y+1/2, -z+1/2'
'-x, -y, -z'
'x, -y-1/2, z-1/2'

loop_
_atom_site_label
_atom_site_type_symbol
_atom_site_fract_x
_atom_site_fract_y
_atom_site_fract_z
_atom_site_U_iso_or_equiv
_atom_site_adp_type
_atom_site_occupancy
_atom_site_symmetry_multiplicity
_atom_site_calc_flag
_atom_site_refinement_flags
Fe1 Fe 0.93269(2) 0.768838(11) 0.158274(15) 0.01522(9) Uani 1 1 d .
F1 F 1.20587(10) 0.60667(6) 0.26638(7) 0.0412(3) Uani 1 1 d .
F2 F 1.41671(10) 0.58507(6) 0.37613(8) 0.0447(3) Uani 1 1 d .
F3 F 1.45624(10) 0.55303(5) 0.51775(7) 0.0389(3) Uani 1 1 d .
F4 F 1.27587(11) 0.54190(5) 0.54464(7) 0.0363(3) Uani 1 1 d .
F5 F 1.06442(10) 0.56018(5) 0.43530(6) 0.0292(3) Uani 1 1 d .
F6 F 1.02640(14) 0.55626(5) 0.14043(9) 0.0485(4) Uani 1 1 d .
F7 F 0.97707(18) 0.46141(6) 0.07586(11) 0.0691(5) Uani 1 1 d .
F8 F 0.88252(14) 0.38317(5) 0.12435(8) 0.0498(4) Uani 1 1 d .
F9 F 0.84595(14) 0.40419(5) 0.24400(8) 0.0469(4) Uani 1 1 d .
F10 F 0.89977(13) 0.49868(5) 0.31356(7) 0.0410(3) Uani 1 1 d .
F11 F 1.02997(9) 0.66686(4) 0.40209(6) 0.0256(2) Uani 1 1 d .
F12 F 0.87548(10) 0.70120(5) 0.43918(6) 0.0306(3) Uani 1 1 d .
F13 F 0.65314(10) 0.66745(5) 0.35886(7) 0.0341(3) Uani 1 1 d .
F14 F 0.59072(10) 0.59804(5) 0.23944(7) 0.0337(3) Uani 1 1 d .
F15 F 0.74091(9) 0.56611(5) 0.19727(6) 0.0280(3) Uani 1 1 d .
N1 N 0.75211(13) 0.77086(6) 0.08615(8) 0.0170(3) Uani 1 1 d .
N2 N 0.91069(12) 0.83412(6) 0.10335(8) 0.0170(3) Uani 1 1 d .
N3 N 1.08797(13) 0.77618(6) 0.15623(9) 0.0178(3) Uani 1 1 d .
C1 C 0.59203(16) 0.83256(8) 0.00187(11) 0.0246(4) Uani 1 1 d .
H1A H 0.5440 0.8022 -0.0039 0.037 Uiso 1 1 calc R
H1B H 0.5801 0.8436 -0.0476 0.037 Uiso 1 1 calc R
H1C H 0.5732 0.8617 0.0253 0.037 Uiso 1 1 calc R
C2 C 0.71475(15) 0.81722(8) 0.05142(10) 0.0190(4) Uani 1 1 d .
C3 C 0.80340(15) 0.85397(7) 0.05800(10) 0.0183(4) Uani 1 1 d .
C4 C 0.78656(17) 0.90200(8) 0.01822(11) 0.0225(4) Uani 1 1 d .
H4 H 0.7133 0.9162 -0.0102 0.027 Uiso 1 1 calc R
C5 C 0.87990(17) 0.92851(8) 0.02122(11) 0.0246(4) Uani 1 1 d .
H5 H 0.8706 0.9616 -0.0027 0.029 Uiso 1 1 calc R
C6 C 0.98750(17) 0.90497(7) 0.06043(11) 0.0218(4) Uani 1 1 d .
H6 H 1.0503 0.9212 0.0606 0.026 Uiso 1 1 calc R
C7 C 1.00048(16) 0.85709(7) 0.09935(10) 0.0186(4) Uani 1 1 d .
C8 C 1.10174(16) 0.82335(8) 0.13306(10) 0.0196(4) Uani 1 1 d .
C9 C 1.20815(17) 0.84271(8) 0.13331(13) 0.0274(4) Uani 1 1 d .
H9A H 1.2682 0.8168 0.1588 0.041 Uiso 1 1 calc R
H9B H 1.2313 0.8765 0.1598 0.041 Uiso 1 1 calc R
H9C H 1.1931 0.8472 0.0815 0.041 Uiso 1 1 calc R
C11 C 1.18377(16) 0.73916(8) 0.18456(11) 0.0200(4) Uani 1 1 d .
C12 C 1.18617(17) 0.70229(8) 0.13250(11) 0.0239(4) Uani 1 1 d .
C13 C 1.28044(18) 0.66828(8) 0.15810(12) 0.0287(4) Uani 1 1 d .
H13 H 1.2835 0.6434 0.1244 0.034 Uiso 1 1 calc R
C14 C 1.36937(18) 0.67077(9) 0.23235(13) 0.0308(5) Uani 1 1 d .
H14 H 1.4321 0.6480 0.2483 0.037 Uiso 1 1 calc R
C15 C 1.36489(17) 0.70720(9) 0.28299(12) 0.0297(4) Uani 1 1 d .
H15 H 1.4253 0.7087 0.3330 0.036 Uiso 1 1 calc R
C16 C 1.27192(17) 0.74190(8) 0.26107(12) 0.0249(4) Uani 1 1 d .
C17 C 1.27152(18) 0.78121(9) 0.31936(12) 0.0308(5) Uani 1 1 d .
H17 H 1.1973 0.7996 0.2956 0.037 Uiso 1 1 calc R
C18 C 1.2862(2) 0.75269(12) 0.39149(13) 0.0426(6) Uani 1 1 d .
H18A H 1.3589 0.7347 0.4161 0.064 Uiso 1 1 calc R
H18B H 1.2259 0.7269 0.3776 0.064 Uiso 1 1 calc R
H18C H 1.2831 0.7787 0.4260 0.064 Uiso 1 1 calc R
C19 C 1.3652(2) 0.82391(11) 0.34221(15) 0.0478(6) Uani 1 1 d .
H19A H 1.3572 0.8414 0.2970 0.072 Uiso 1 1 calc R
H19B H 1.4391 0.8070 0.3688 0.072 Uiso 1 1 calc R
H19C H 1.3581 0.8500 0.3751 0.072 Uiso 1 1 calc R
C20 C 1.09279(19) 0.70080(9) 0.04903(12) 0.0327(5) Uani 1 1 d .
H20 H 1.0303 0.7243 0.0433 0.039 Uiso 1 1 calc R
C21 C 1.1386(3) 0.72224(11) -0.00257(15) 0.0540(8) Uani 1 1 d .
H21A H 1.1982 0.6990 0.0008 0.081 Uiso 1 1 calc R
H21B H 1.1688 0.7578 0.0137 0.081 Uiso 1 1 calc R
H21C H 1.0775 0.7234 -0.0546 0.081 Uiso 1 1 calc R
C22 C 1.0445(2) 0.64491(12) 0.02275(14) 0.0492(7) Uani 1 1 d .
H22A H 1.0164 0.6312 0.0554 0.074 Uiso 1 1 calc R
H22B H 1.1035 0.6216 0.0253 0.074 Uiso 1 1 calc R
H22C H 0.9828 0.6465 -0.0291 0.074 Uiso 1 1 calc R
C23 C 0.67123(16) 0.73131(7) 0.08299(10) 0.0193(4) Uani 1 1 d .
C24 C 0.60156(16) 0.74063(8) 0.11688(11) 0.0232(4) Uani 1 1 d .
C25 C 0.52826(17) 0.69945(9) 0.11333(12) 0.0300(5) Uani 1 1 d .
H25 H 0.4816 0.7047 0.1353 0.036 Uiso 1 1 calc R
C26 C 0.52353(19) 0.65144(9) 0.07818(12) 0.0332(5) Uani 1 1 d .
H26 H 0.4735 0.6247 0.0761 0.040 Uiso 1 1 calc R
C27 C 0.59303(18) 0.64259(8) 0.04564(11) 0.0281(4) Uani 1 1 d .
H27 H 0.5891 0.6098 0.0220 0.034 Uiso 1 1 calc R
C28 C 0.66853(16) 0.68181(8) 0.04767(10) 0.0216(4) Uani 1 1 d .
C29 C 0.74477(17) 0.67224(8) 0.01159(11) 0.0234(4) Uani 1 1 d .
H29 H 0.8211 0.6862 0.0472 0.028 Uiso 1 1 calc R
C30 C 0.70147(18) 0.70276(9) -0.06426(11) 0.0302(5) Uani 1 1 d .
H30A H 0.6895 0.7399 -0.0568 0.045 Uiso 1 1 calc R
H30B H 0.6306 0.6872 -0.1022 0.045 Uiso 1 1 calc R
H30C H 0.7572 0.7003 -0.0813 0.045 Uiso 1 1 calc R
C31 C 0.7578(2) 0.61272(9) -0.00127(13) 0.0334(5) Uani 1 1 d .
H31A H 0.6853 0.5986 -0.0392 0.050 Uiso 1 1 calc R
H31B H 0.7835 0.5935 0.0460 0.050 Uiso 1 1 calc R
H31C H 0.8129 0.6087 -0.0187 0.050 Uiso 1 1 calc R
C32 C 0.60174(17) 0.79231(9) 0.15795(11) 0.0267(4) Uani 1 1 d .
H32 H 0.6527 0.8181 0.1524 0.032 Uiso 1 1 calc R
C33 C 0.48143(19) 0.81764(10) 0.12317(14) 0.0373(5) Uani 1 1 d .
H33A H 0.4328 0.7952 0.1342 0.056 Uiso 1 1 calc R
H33B H 0.4497 0.8208 0.0687 0.056 Uiso 1 1 calc R
H33C H 0.4869 0.8527 0.1450 0.056 Uiso 1 1 calc R
C34 C 0.64636(19) 0.78303(10) 0.24375(12) 0.0328(5) Uani 1 1 d .
H34A H 0.7215 0.7674 0.2662 0.049 Uiso 1 1 calc R
H34B H 0.5956 0.7591 0.2505 0.049 Uiso 1 1 calc R
H34C H 0.6500 0.8168 0.2682 0.049 Uiso 1 1 calc R
C35 C 0.93643(18) 0.78785(8) 0.26145(11) 0.0243(4) Uani 1 1 d .
H35A H 1.0062 0.8029 0.2684 0.029 Uiso 1 1 d R
H35B H 0.8820 0.8100 0.2659 0.029 Uiso 1 1 d R
C36 C 0.91371(17) 0.73257(7) 0.24450(11) 0.0208(4) Uani 1 1 d .
H36 H 0.8440 0.7175 0.2376 0.025 Uiso 1 1 d R
C37 C 0.99344(16) 0.70010(8) 0.23794(10) 0.0213(4) Uani 1 1 d .
H37 H 1.0670 0.7149 0.2534 0.026 Uiso 1 1 d R
C38 C 0.97161(17) 0.64379(7) 0.20847(11) 0.0215(4) Uani 1 1 d .
H38A H 1.0219 0.6362 0.1874 0.026 Uiso 1 1 calc R
H38B H 0.8935 0.6417 0.1666 0.026 Uiso 1 1 calc R
C39 C 1.12159(16) 0.58736(7) 0.34426(11) 0.0209(4) Uani 1 1 d .
C40 C 1.21787(17) 0.59209(8) 0.33480(11) 0.0265(4) Uani 1 1 d .
C41 C 1.32876(17) 0.58086(9) 0.39113(13) 0.0307(5) Uani 1 1 d .
C42 C 1.34964(17) 0.56427(8) 0.46246(12) 0.0286(4) Uani 1 1 d .
C43 C 1.25792(18) 0.55849(8) 0.47520(11) 0.0263(4) Uani 1 1 d .
C44 C 1.14834(17) 0.56914(8) 0.41702(11) 0.0229(4) Uani 1 1 d .
C45 C 0.96131(16) 0.53499(8) 0.22951(11) 0.0220(4) Uani 1 1 d .
C46 C 0.91937(18) 0.49245(8) 0.25348(11) 0.0268(4) Uani 1 1 d .
C47 C 0.89226(19) 0.44240(8) 0.21946(12) 0.0312(5) Uani 1 1 d .
C48 C 0.9102(2) 0.43159(8) 0.15905(13) 0.0348(5) Uani 1 1 d .
C49 C 0.9559(2) 0.47105(10) 0.13423(14) 0.0392(5) Uani 1 1 d .
C50 C 0.98049(19) 0.52097(9) 0.16942(13) 0.0305(5) Uani 1 1 d .
C51 C 0.89627(16) 0.61222(7) 0.29961(10) 0.0202(4) Uani 1 1 d .
C52 C 0.92191(16) 0.64782(7) 0.35959(10) 0.0210(4) Uani 1 1 d .
C53 C 0.84336(17) 0.66676(8) 0.37991(11) 0.0239(4) Uani 1 1 d .
C54 C 0.73138(17) 0.65013(8) 0.33969(11) 0.0258(4) Uani 1 1 d .
C55 C 0.69984(17) 0.61530(8) 0.27873(11) 0.0262(4) Uani 1 1 d .
C56 C 0.78069(17) 0.59845(8) 0.25953(11) 0.0224(4) Uani 1 1 d .
B1 B 0.98964(18) 0.59523(8) 0.27173(12) 0.0195(4) Uani 1 1 d .
O1S O 0.6183(2) 0.94584(10) 0.23473(15) 0.0752(7) Uani 1 1 d .
C1S C 0.7571(3) 0.93989(14) 0.1929(2) 0.0739(10) Uani 1 1 d .
H1S1 H 0.7698 0.9022 0.2042 0.111 Uiso 1 1 calc R
H1S2 H 0.8264 0.9563 0.1996 0.111 Uiso 1 1 calc R
H1S3 H 0.6976 0.9446 0.1409 0.111 Uiso 1 1 calc R
C2S C 0.7231(4) 0.96498(17) 0.2443(3) 0.0919(13) Uani 1 1 d .
H2S1 H 0.7820 0.9586 0.2968 0.110 Uiso 1 1 calc R
H2S2 H 0.7174 1.0035 0.2358 0.110 Uiso 1 1 calc R
C3S C 0.5729(5) 0.9731(2) 0.2732(4) 0.121(2) Uani 1 1 d .
H3S1 H 0.5632 1.0105 0.2575 0.146 Uiso 1 1 calc R
H3S2 H 0.6272 0.9718 0.3276 0.146 Uiso 1 1 calc R
C4S C 0.4612(4) 0.9519(2) 0.2607(3) 0.1087(17) Uani 1 1 d .
H4S1 H 0.4043 0.9570 0.2081 0.163 Uiso 1 1 calc R
H4S2 H 0.4387 0.9708 0.2932 0.163 Uiso 1 1 calc R
H4S3 H 0.4685 0.9143 0.2729 0.163 Uiso 1 1 calc R
O2S O 0.5291(2) 0.49648(9) 0.97681(15) 0.0771(7) Uani 1 1 d .
C6S C 0.6406(3) 0.47494(13) 1.01955(19) 0.0603(8) Uani 1 1 d .
H6S1 H 0.6373 0.4405 1.0412 0.072 Uiso 1 1 calc R
H6S2 H 0.6880 0.4990 1.0613 0.072 Uiso 1 1 calc R
C5S C 0.6918(5) 0.4679(2) 0.9662(4) 0.157(3) Uani 1 1 d .
H5S1 H 0.6426 0.4453 0.9238 0.236 Uiso 1 1 calc R
H5S2 H 0.7660 0.4516 0.9939 0.236 Uiso 1 1 calc R
H5S3 H 0.6988 0.5025 0.9474 0.236 Uiso 1 1 calc R

loop_
_atom_site_aniso_label
_atom_site_aniso_U_11
_atom_site_aniso_U_22
_atom_site_aniso_U_33
_atom_site_aniso_U_23
_atom_site_aniso_U_13
_atom_site_aniso_U_12
Fe1 0.01480(15) 0.01569(15) 0.01521(15) 0.00077(10) 0.00735(12) 0.00057(10)
F1 0.0264(6) 0.0700(10) 0.0290(6) 0.0124(6) 0.0149(5) -0.0031(6)
F2 0.0214(6) 0.0673(10) 0.0438(8) 0.0054(7) 0.0144(6) -0.0059(6)
F3 0.0232(6) 0.0399(7) 0.0359(7) 0.0043(6) 0.0006(5) -0.0018(5)
F4 0.0368(7) 0.0412(7) 0.0216(6) 0.0086(5) 0.0069(5) 0.0035(6)
F5 0.0301(6) 0.0367(7) 0.0240(6) 0.0095(5) 0.0159(5) 0.0077(5)
F6 0.0717(10) 0.0358(7) 0.0695(10) -0.0221(7) 0.0591(9) -0.0182(7)
F7 0.1190(16) 0.0448(9) 0.0829(12) -0.0335(8) 0.0802(13) -0.0225(9)
F8 0.0775(11) 0.0217(6) 0.0418(8) -0.0117(6) 0.0226(8) -0.0057(6)
F9 0.0763(10) 0.0232(6) 0.0328(7) 0.0036(5) 0.0201(7) -0.0127(6)
F10 0.0754(10) 0.0242(6) 0.0288(6) 0.0020(5) 0.0295(7) -0.0047(6)
F11 0.0251(6) 0.0241(6) 0.0249(6) -0.0043(4) 0.0099(5) 0.0003(4)
F12 0.0370(7) 0.0322(6) 0.0232(6) -0.0043(5) 0.0151(5) 0.0069(5)
F13 0.0317(6) 0.0468(7) 0.0318(6) 0.0010(5) 0.0218(5) 0.0088(5)
F14 0.0224(6) 0.0457(7) 0.0341(7) -0.0025(5) 0.0146(5) -0.0015(5)
F15 0.0242(6) 0.0336(6) 0.0240(6) -0.0066(5) 0.0099(5) -0.0021(5)
N1 0.0165(7) 0.0207(8) 0.0137(7) -0.0010(6) 0.0073(6) -0.0019(6)
N2 0.0172(7) 0.0176(7) 0.0164(7) -0.0020(6) 0.0084(6) -0.0008(6)
N3 0.0171(7) 0.0199(8) 0.0168(7) -0.0011(6) 0.0084(6) 0.0004(6)
C1 0.0187(9) 0.0314(11) 0.0209(9) 0.0043(8) 0.0076(8) 0.0020(8)
C2 0.0189(9) 0.0234(9) 0.0153(8) -0.0007(7) 0.0088(7) 0.0003(7)
C3 0.0195(9) 0.0191(9) 0.0164(8) -0.0009(7) 0.0088(7) 0.0016(7)
C4 0.0251(10) 0.0210(9) 0.0196(9) 0.0013(7) 0.0094(8) 0.0028(8)
C5 0.0333(11) 0.0175(9) 0.0232(9) 0.0014(7) 0.0139(8) -0.0004(8)
C6 0.0280(10) 0.0190(9) 0.0216(9) -0.0032(7) 0.0144(8) -0.0056(8)
C7 0.0212(9) 0.0194(9) 0.0172(8) -0.0037(7) 0.0110(7) -0.0033(7)
C8 0.0202(9) 0.0228(9) 0.0180(9) -0.0047(7) 0.0109(7) -0.0030(7)
C9 0.0233(10) 0.0272(10) 0.0365(11) -0.0006(8) 0.0183(9) -0.0027(8)
C11 0.0167(9) 0.0227(9) 0.0239(10) 0.0022(7) 0.0124(8) 0.0013(7)
C12 0.0242(10) 0.0264(10) 0.0269(10) 0.0010(8) 0.0169(8) 0.0022(8)
C13 0.0315(11) 0.0295(11) 0.0351(11) 0.0013(9) 0.0242(10) 0.0047(9)
C14 0.0244(10) 0.0337(11) 0.0399(12) 0.0088(9) 0.0200(10) 0.0105(9)
C15 0.0207(10) 0.0373(12) 0.0274(10) 0.0053(9) 0.0088(8) 0.0050(9)
C16 0.0192(9) 0.0304(10) 0.0256(10) 0.0012(8) 0.0113(8) 0.0012(8)
C17 0.0198(10) 0.0411(12) 0.0237(10) -0.0070(9) 0.0044(8) 0.0038(9)
C18 0.0316(12) 0.0671(17) 0.0245(11) -0.0043(11) 0.0101(10) 0.0070(12)
C19 0.0375(13) 0.0540(16) 0.0427(14) -0.0192(12) 0.0123(11) -0.0128(12)
C20 0.0327(11) 0.0390(12) 0.0262(11) -0.0073(9) 0.0141(9) 0.0104(9)
C21 0.082(2) 0.0416(14) 0.0284(13) 0.0051(10) 0.0194(14) -0.0137(14)
C22 0.0572(16) 0.0613(17) 0.0287(12) -0.0091(11) 0.0207(12) -0.0234(13)
C23 0.0164(9) 0.0241(10) 0.0140(9) 0.0021(7) 0.0048(7) -0.0029(7)
C24 0.0200(9) 0.0309(11) 0.0179(9) 0.0033(8) 0.0087(8) -0.0006(8)
C25 0.0249(10) 0.0422(12) 0.0262(10) 0.0018(9) 0.0151(9) -0.0062(9)
C26 0.0314(11) 0.0379(12) 0.0304(11) 0.0009(9) 0.0151(9) -0.0156(9)
C27 0.0311(11) 0.0265(10) 0.0232(10) -0.0015(8) 0.0105(9) -0.0090(8)
C28 0.0209(9) 0.0245(10) 0.0151(9) 0.0024(7) 0.0055(7) -0.0020(8)
C29 0.0229(9) 0.0257(10) 0.0198(9) -0.0033(8) 0.0090(8) -0.0034(8)
C30 0.0322(11) 0.0387(12) 0.0220(10) -0.0005(9) 0.0149(9) -0.0036(9)
C31 0.0373(12) 0.0280(11) 0.0354(12) -0.0069(9) 0.0179(10) -0.0035(9)
C32 0.0251(10) 0.0340(11) 0.0261(10) 0.0003(8) 0.0165(9) 0.0000(8)
C33 0.0304(12) 0.0489(14) 0.0397(13) 0.0028(10) 0.0225(10) 0.0066(10)
C34 0.0357(12) 0.0419(12) 0.0270(11) -0.0020(9) 0.0202(10) -0.0005(10)
C35 0.0316(10) 0.0238(10) 0.0200(9) 0.0004(8) 0.0146(8) 0.0016(8)
C36 0.0225(10) 0.0239(10) 0.0164(9) 0.0036(7) 0.0097(8) 0.0000(7)
C37 0.0229(9) 0.0234(9) 0.0180(9) 0.0061(7) 0.0103(8) 0.0015(8)
C38 0.0259(10) 0.0215(9) 0.0191(9) 0.0026(7) 0.0125(8) 0.0049(8)
C39 0.0247(10) 0.0169(9) 0.0211(9) -0.0019(7) 0.0111(8) -0.0001(7)
C40 0.0256(10) 0.0293(10) 0.0220(10) 0.0008(8) 0.0097(8) -0.0032(8)
C41 0.0222(10) 0.0325(11) 0.0357(12) -0.0015(9) 0.0126(9) -0.0054(9)
C42 0.0216(10) 0.0243(10) 0.0274(10) -0.0007(8) 0.0022(8) -0.0008(8)
C43 0.0321(11) 0.0214(10) 0.0198(9) 0.0011(7) 0.0082(8) 0.0006(8)
C44 0.0254(10) 0.0195(9) 0.0249(10) -0.0007(7) 0.0130(8) 0.0015(8)
C45 0.0199(9) 0.0203(9) 0.0208(9) -0.0009(7) 0.0060(8) 0.0044(7)
C46 0.0336(11) 0.0230(10) 0.0173(9) 0.0018(7) 0.0071(8) 0.0039(8)
C47 0.0383(12) 0.0190(10) 0.0250(10) 0.0054(8) 0.0064(9) -0.0001(9)
C48 0.0445(13) 0.0188(10) 0.0310(11) -0.0067(8) 0.0104(10) 0.0012(9)
C49 0.0525(14) 0.0328(12) 0.0406(13) -0.0133(10) 0.0292(12) -0.0021(11)
C50 0.0334(11) 0.0254(10) 0.0381(12) -0.0058(9) 0.0217(10) -0.0027(9)
C51 0.0244(9) 0.0174(9) 0.0189(9) 0.0051(7) 0.0107(8) 0.0030(7)
C52 0.0225(9) 0.0197(9) 0.0196(9) 0.0042(7) 0.0093(8) 0.0030(7)
C53 0.0330(11) 0.0221(10) 0.0188(9) 0.0026(7) 0.0144(8) 0.0059(8)
C54 0.0287(10) 0.0309(11) 0.0242(10) 0.0064(8) 0.0178(9) 0.0083(8)
C55 0.0217(10) 0.0322(11) 0.0244(10) 0.0050(8) 0.0109(8) 0.0008(8)
C56 0.0274(10) 0.0226(10) 0.0177(9) 0.0012(7) 0.0113(8) 0.0008(8)
B1 0.0228(10) 0.0182(10) 0.0181(10) -0.0001(8) 0.0104(9) 0.0017(8)
O1S 0.0712(15) 0.0605(14) 0.0854(17) -0.0144(12) 0.0314(13) -0.0244(12)
C1S 0.062(2) 0.0507(18) 0.098(3) -0.0223(18) 0.0301(19) -0.0170(15)
C2S 0.101(3) 0.074(2) 0.118(3) -0.025(2) 0.067(3) -0.045(2)
C3S 0.162(5) 0.108(4) 0.144(5) -0.036(3) 0.113(4) -0.067(4)
C4S 0.103(3) 0.135(4) 0.096(3) -0.032(3) 0.054(3) -0.059(3)
O2S 0.104(2) 0.0524(13) 0.0767(16) -0.0005(11) 0.0448(14) -0.0104(13)
C6S 0.0564(18) 0.0430(16) 0.0607(19) -0.0031(14) 0.0123(15) -0.0056(14)
C5S 0.114(5) 0.090(4) 0.201(7) -0.006(4) 0.024(5) -0.007(3)

loop_
_atom_type_symbol
_atom_type_description
_atom_type_scat_dispersion_real
_atom_type_scat_dispersion_imag
_atom_type_scat_source
C C 0.0181 0.0091 'International Tables Vol C Tables 4.2.6.8 and 6.1.1.4'
H H 0.0000 0.0000 'International Tables Vol C Tables 4.2.6.8 and 6.1.1.4'
B B 0.0090 0.0039 'International Tables Vol C Tables 4.2.6.8 and 6.1.1.4'
F F 0.0727 0.0534 'International Tables Vol C Tables 4.2.6.8 and 6.1.1.4'
Fe Fe -1.1336 3.1974 'International Tables Vol C Tables 4.2.6.8 and 6.1.1.4'
N N 0.0311 0.0180 'International Tables Vol C Tables 4.2.6.8 and 6.1.1.4'
O O 0.0492 0.0322 'International Tables Vol C Tables 4.2.6.8 and 6.1.1.4'

loop_
_geom_angle_atom_site_label_1
_geom_angle_atom_site_label_2
_geom_angle_atom_site_label_3
_geom_angle
_geom_angle_site_symmetry_3
N2 Fe1 C36 143.78(7) .
N2 Fe1 C35 107.37(7) .
C36 Fe1 C35 39.73(8) .
N2 Fe1 N3 77.98(6) .
C36 Fe1 N3 125.21(7) .
C35 Fe1 N3 116.67(7) .
N2 Fe1 N1 77.46(6) .
C36 Fe1 N1 90.89(7) .
C35 Fe1 N1 97.88(7) .
N3 Fe1 N1 142.23(6) .
N2 Fe1 C37 168.14(7) .
C36 Fe1 C37 37.92(7) .
C35 Fe1 C37 68.90(7) .
N3 Fe1 C37 93.49(7) .
N1 Fe1 C37 113.92(6) .
C2 N1 C23 119.48(15) .
C2 N1 Fe1 113.17(12) .
C23 N1 Fe1 126.46(11) .
C3 N2 C7 118.70(15) .
C3 N2 Fe1 120.69(12) .
C7 N2 Fe1 119.82(12) .
C8 N3 C11 117.27(15) .
C8 N3 Fe1 113.28(12) .
C11 N3 Fe1 129.04(12) .
C2 C1 H1A 109.5 .
C2 C1 H1B 109.5 .
H1A C1 H1B 109.5 .
C2 C1 H1C 109.5 .
H1A C1 H1C 109.5 .
H1B C1 H1C 109.5 .
N1 C2 C3 114.92(16) .
N1 C2 C1 125.92(17) .
C3 C2 C1 118.94(16) .
N2 C3 C4 121.08(17) .
N2 C3 C2 112.40(16) .
C4 C3 C2 126.24(17) .
C5 C4 C3 119.44(18) .
C5 C4 H4 120.3 .
C3 C4 H4 120.3 .
C4 C5 C6 119.17(18) .
C4 C5 H5 120.4 .
C6 C5 H5 120.4 .
C7 C6 C5 119.41(17) .
C7 C6 H6 120.3 .
C5 C6 H6 120.3 .
N2 C7 C6 121.21(17) .
N2 C7 C8 112.28(16) .
C6 C7 C8 126.25(17) .
N3 C8 C7 115.04(16) .
N3 C8 C9 125.73(17) .
C7 C8 C9 119.05(17) .
C8 C9 H9A 109.5 .
C8 C9 H9B 109.5 .
H9A C9 H9B 109.5 .
C8 C9 H9C 109.5 .
H9A C9 H9C 109.5 .
H9B C9 H9C 109.5 .
C12 C11 C16 121.99(18) .
C12 C11 N3 117.49(17) .
C16 C11 N3 120.50(17) .
C13 C12 C11 118.00(19) .
C13 C12 C20 120.08(18) .
C11 C12 C20 121.84(17) .
C14 C13 C12 121.37(19) .
C14 C13 H13 119.3 .
C12 C13 H13 119.3 .
C13 C14 C15 119.69(19) .
C13 C14 H14 120.2 .
C15 C14 H14 120.2 .
C14 C15 C16 121.66(19) .
C14 C15 H15 119.2 .
C16 C15 H15 119.2 .
C15 C16 C11 117.26(19) .
C15 C16 C17 119.39(18) .
C11 C16 C17 123.33(17) .
C16 C17 C18 112.1(2) .
C16 C17 C19 111.46(19) .
C18 C17 C19 109.20(19) .
C16 C17 H17 108.0 .
C18 C17 H17 108.0 .
C19 C17 H17 108.0 .
C17 C18 H18A 109.5 .
C17 C18 H18B 109.5 .
H18A C18 H18B 109.5 .
C17 C18 H18C 109.5 .
H18A C18 H18C 109.5 .
H18B C18 H18C 109.5 .
C17 C19 H19A 109.5 .
C17 C19 H19B 109.5 .
H19A C19 H19B 109.5 .
C17 C19 H19C 109.5 .
H19A C19 H19C 109.5 .
H19B C19 H19C 109.5 .
C22 C20 C12 112.73(19) .
C22 C20 C21 109.25(19) .
C12 C20 C21 110.27(19) .
C22 C20 H20 108.2 .
C12 C20 H20 108.2 .
C21 C20 H20 108.2 .
C20 C21 H21A 109.5 .
C20 C21 H21B 109.5 .
H21A C21 H21B 109.5 .
C20 C21 H21C 109.5 .
H21A C21 H21C 109.5 .
H21B C21 H21C 109.5 .
C20 C22 H22A 109.5 .
C20 C22 H22B 109.5 .
H22A C22 H22B 109.5 .
C20 C22 H22C 109.5 .
H22A C22 H22C 109.5 .
H22B C22 H22C 109.5 .
C28 C23 C24 121.38(17) .
C28 C23 N1 116.99(16) .
C24 C23 N1 121.57(17) .
C25 C24 C23 117.79(19) .
C25 C24 C32 117.60(18) .
C23 C24 C32 124.60(17) .
C26 C25 C24 121.43(19) .
C26 C25 H25 119.3 .
C24 C25 H25 119.3 .
C25 C26 C27 120.27(19) .
C25 C26 H26 119.9 .
C27 C26 H26 119.9 .
C26 C27 C28 121.2(2) .
C26 C27 H27 119.4 .
C28 C27 H27 119.4 .
C27 C28 C23 117.93(18) .
C27 C28 C29 121.28(18) .
C23 C28 C29 120.78(17) .
C28 C29 C31 112.81(17) .
C28 C29 C30 111.81(16) .
C31 C29 C30 109.42(17) .
C28 C29 H29 107.5 .
C31 C29 H29 107.5 .
C30 C29 H29 107.5 .
C29 C30 H30A 109.5 .
C29 C30 H30B 109.5 .
H30A C30 H30B 109.5 .
C29 C30 H30C 109.5 .
H30A C30 H30C 109.5 .
H30B C30 H30C 109.5 .
C29 C31 H31A 109.5 .
C29 C31 H31B 109.5 .
H31A C31 H31B 109.5 .
C29 C31 H31C 109.5 .
H31A C31 H31C 109.5 .
H31B C31 H31C 109.5 .
C24 C32 C34 111.87(17) .
C24 C32 C33 111.95(17) .
C34 C32 C33 108.55(17) .
C24 C32 H32 108.1 .
C34 C32 H32 108.1 .
C33 C32 H32 108.1 .
C32 C33 H33A 109.5 .
C32 C33 H33B 109.5 .
H33A C33 H33B 109.5 .
C32 C33 H33C 109.5 .
H33A C33 H33C 109.5 .
H33B C33 H33C 109.5 .
C32 C34 H34A 109.5 .
C32 C34 H34B 109.5 .
H34A C34 H34B 109.5 .
C32 C34 H34C 109.5 .
H34A C34 H34C 109.5 .
H34B C34 H34C 109.5 .
C36 C35 Fe1 69.19(11) .
C36 C35 H35A 120.0 .
Fe1 C35 H35A 77.5 .
C36 C35 H35B 120.0 .
Fe1 C35 H35B 124.8 .
H35A C35 H35B 120.0 .
C37 C36 C35 120.08(18) .
C37 C36 Fe1 76.38(11) .
C35 C36 Fe1 71.08(11) .
C37 C36 H36 119.9 .
C35 C36 H36 120.0 .
Fe1 C36 H36 124.1 .
C36 C37 C38 124.71(17) .
C36 C37 Fe1 65.70(10) .
C38 C37 Fe1 120.71(12) .
C36 C37 H37 117.6 .
C38 C37 H37 117.7 .
Fe1 C37 H37 83.9 .
C37 C38 B1 116.71(15) .
C37 C38 H38A 108.1 .
B1 C38 H38A 108.1 .
C37 C38 H38B 108.1 .
B1 C38 H38B 108.1 .
H38A C38 H38B 107.3 .
C44 C39 C40 112.57(17) .
C44 C39 B1 124.93(17) .
C40 C39 B1 122.03(17) .
F1 C40 C41 115.52(18) .
F1 C40 C39 119.91(17) .
C41 C40 C39 124.53(19) .
F2 C41 C42 119.55(19) .
F2 C41 C40 120.47(19) .
C42 C41 C40 119.97(19) .
F3 C42 C41 120.96(19) .
F3 C42 C43 120.78(19) .
C41 C42 C43 118.24(19) .
F4 C43 C42 119.50(18) .
F4 C43 C44 120.50(19) .
C42 C43 C44 120.00(19) .
F5 C44 C43 114.79(17) .
F5 C44 C39 120.55(17) .
C43 C44 C39 124.66(18) .
C46 C45 C50 112.49(18) .
C46 C45 B1 122.71(17) .
C50 C45 B1 124.76(18) .
F10 C46 C47 114.93(18) .
F10 C46 C45 120.19(17) .
C47 C46 C45 124.86(19) .
F9 C47 C48 119.40(19) .
F9 C47 C46 120.9(2) .
C48 C47 C46 119.7(2) .
F8 C48 C47 120.5(2) .
F8 C48 C49 120.8(2) .
C47 C48 C49 118.66(19) .
F7 C49 C48 120.3(2) .
F7 C49 C50 120.0(2) .
C48 C49 C50 119.7(2) .
F6 C50 C49 114.16(19) .
F6 C50 C45 121.37(18) .
C49 C50 C45 124.5(2) .
C52 C51 C56 112.98(17) .
C52 C51 B1 122.92(17) .
C56 C51 B1 123.55(16) .
F11 C52 C53 115.35(16) .
F11 C52 C51 120.13(16) .
C53 C52 C51 124.51(18) .
F12 C53 C54 119.64(17) .
F12 C53 C52 120.76(18) .
C54 C53 C52 119.60(18) .
F13 C54 C53 120.89(18) .
F13 C54 C55 120.28(18) .
C53 C54 C55 118.83(18) .
F14 C55 C56 121.02(18) .
F14 C55 C54 119.51(17) .
C56 C55 C54 119.47(18) .
F15 C56 C55 115.24(17) .
F15 C56 C51 120.24(17) .
C55 C56 C51 124.52(18) .
C51 B1 C39 113.10(15) .
C51 B1 C45 112.16(15) .
C39 B1 C45 102.61(14) .
C51 B1 C38 102.41(14) .
C39 B1 C38 116.34(16) .
C45 B1 C38 110.55(15) .
C3S O1S C2S 116.2(3) .
C2S C1S H1S1 109.5 .
C2S C1S H1S2 109.5 .
H1S1 C1S H1S2 109.5 .
C2S C1S H1S3 109.5 .
H1S1 C1S H1S3 109.5 .
H1S2 C1S H1S3 109.5 .
O1S C2S C1S 113.2(3) .
O1S C2S H2S1 108.9 .
C1S C2S H2S1 108.9 .
O1S C2S H2S2 108.9 .
C1S C2S H2S2 108.9 .
H2S1 C2S H2S2 107.7 .
O1S C3S C4S 114.5(4) .
O1S C3S H3S1 108.6 .
C4S C3S H3S1 108.6 .
O1S C3S H3S2 108.6 .
C4S C3S H3S2 108.6 .
H3S1 C3S H3S2 107.6 .
C3S C4S H4S1 109.5 .
C3S C4S H4S2 109.5 .
H4S1 C4S H4S2 109.5 .
C3S C4S H4S3 109.5 .
H4S1 C4S H4S3 109.5 .
H4S2 C4S H4S3 109.5 .
C6S O2S O2S 112.8(3) 3_667
O2S C6S C5S 108.6(3) .
O2S C6S H6S1 110.0 .
C5S C6S H6S1 110.0 .
O2S C6S H6S2 110.0 .
C5S C6S H6S2 110.0 .
H6S1 C6S H6S2 108.3 .
C6S C5S H5S1 109.5 .
C6S C5S H5S2 109.5 .
H5S1 C5S H5S2 109.5 .
C6S C5S H5S3 109.5 .
H5S1 C5S H5S3 109.5 .
H5S2 C5S H5S3 109.5 .

loop_
_geom_bond_atom_site_label_1
_geom_bond_atom_site_label_2
_geom_bond_distance
_geom_bond_site_symmetry_2
Fe1 N2 1.8997(15) .
Fe1 C36 2.0658(18) .
Fe1 C35 2.0906(19) .
Fe1 N3 2.1033(15) .
Fe1 N1 2.1255(15) .
Fe1 C37 2.2028(18) .
F1 C40 1.345(2) .
F2 C41 1.351(2) .
F3 C42 1.340(2) .
F4 C43 1.351(2) .
F5 C44 1.356(2) .
F6 C50 1.352(3) .
F7 C49 1.348(3) .
F8 C48 1.348(2) .
F9 C47 1.349(3) .
F10 C46 1.356(2) .
F11 C52 1.355(2) .
F12 C53 1.350(2) .
F13 C54 1.347(2) .
F14 C55 1.346(2) .
F15 C56 1.353(2) .
N1 C2 1.312(2) .
N1 C23 1.440(2) .
N2 C3 1.362(2) .
N2 C7 1.366(2) .
N3 C8 1.306(2) .
N3 C11 1.449(2) .
C1 C2 1.495(3) .
C1 H1A 0.9600 .
C1 H1B 0.9600 .
C1 H1C 0.9600 .
C2 C3 1.451(3) .
C3 C4 1.390(3) .
C4 C5 1.386(3) .
C4 H4 0.9300 .
C5 C6 1.388(3) .
C5 H5 0.9300 .
C6 C7 1.385(3) .
C6 H6 0.9300 .
C7 C8 1.450(3) .
C8 C9 1.499(3) .
C9 H9A 0.9600 .
C9 H9B 0.9600 .
C9 H9C 0.9600 .
C11 C12 1.398(3) .
C11 C16 1.405(3) .
C12 C13 1.392(3) .
C12 C20 1.521(3) .
C13 C14 1.378(3) .
C13 H13 0.9300 .
C14 C15 1.380(3) .
C14 H14 0.9300 .
C15 C16 1.396(3) .
C15 H15 0.9300 .
C16 C17 1.522(3) .
C17 C18 1.530(3) .
C17 C19 1.532(3) .
C17 H17 0.9800 .
C18 H18A 0.9600 .
C18 H18B 0.9600 .
C18 H18C 0.9600 .
C19 H19A 0.9600 .
C19 H19B 0.9600 .
C19 H19C 0.9600 .
C20 C22 1.514(3) .
C20 C21 1.528(4) .
C20 H20 0.9800 .
C21 H21A 0.9600 .
C21 H21B 0.9600 .
C21 H21C 0.9600 .
C22 H22A 0.9600 .
C22 H22B 0.9600 .
C22 H22C 0.9600 .
C23 C28 1.410(3) .
C23 C24 1.411(3) .
C24 C25 1.395(3) .
C24 C32 1.524(3) .
C25 C26 1.370(3) .
C25 H25 0.9300 .
C26 C27 1.386(3) .
C26 H26 0.9300 .
C27 C28 1.389(3) .
C27 H27 0.9300 .
C28 C29 1.526(3) .
C29 C31 1.526(3) .
C29 C30 1.534(3) .
C29 H29 0.9800 .
C30 H30A 0.9600 .
C30 H30B 0.9600 .
C30 H30C 0.9600 .
C31 H31A 0.9600 .
C31 H31B 0.9600 .
C31 H31C 0.9600 .
C32 C34 1.533(3) .
C32 C33 1.542(3) .
C32 H32 0.9800 .
C33 H33A 0.9600 .
C33 H33B 0.9600 .
C33 H33C 0.9600 .
C34 H34A 0.9600 .
C34 H34B 0.9600 .
C34 H34C 0.9600 .
C35 C36 1.413(3) .
C35 H35A 0.9500 .
C35 H35B 0.9500 .
C36 C37 1.393(3) .
C36 H36 0.9499 .
C37 C38 1.491(3) .
C37 H37 0.9500 .
C38 B1 1.678(3) .
C38 H38A 0.9700 .
C38 H38B 0.9700 .
C39 C44 1.392(3) .
C39 C40 1.393(3) .
C39 B1 1.661(3) .
C40 C41 1.384(3) .
C41 C42 1.375(3) .
C42 C43 1.375(3) .
C43 C44 1.381(3) .
C45 C46 1.387(3) .
C45 C50 1.388(3) .
C45 B1 1.669(3) .
C46 C47 1.379(3) .
C47 C48 1.366(3) .
C48 C49 1.370(3) .
C49 C50 1.385(3) .
C51 C52 1.391(3) .
C51 C56 1.393(3) .
C51 B1 1.650(3) .
C52 C53 1.379(3) .
C53 C54 1.373(3) .
C54 C55 1.382(3) .
C55 C56 1.376(3) .
O1S C3S 1.367(5) .
O1S C2S 1.401(4) .
C1S C2S 1.452(5) .
C1S H1S1 0.9600 .
C1S H1S2 0.9600 .
C1S H1S3 0.9600 .
C2S H2S1 0.9700 .
C2S H2S2 0.9700 .
C3S C4S 1.485(6) .
C3S H3S1 0.9700 .
C3S H3S2 0.9700 .
C4S H4S1 0.9600 .
C4S H4S2 0.9600 .
C4S H4S3 0.9600 .
O2S C6S 1.413(4) .
O2S O2S 1.481(5) 3_667
C6S C5S 1.531(8) .
C6S H6S1 0.9700 .
C6S H6S2 0.9700 .
C5S H5S1 0.9600 .
C5S H5S2 0.9600 .
C5S H5S3 0.9600 .

loop_
_geom_torsion_atom_site_label_1
_geom_torsion_atom_site_label_2
_geom_torsion_atom_site_label_3
_geom_torsion_atom_site_label_4
_geom_torsion
_geom_torsion_site_symmetry_1
N2 Fe1 N1 C2 -10.55(12) .
C36 Fe1 N1 C2 134.85(13) .
C35 Fe1 N1 C2 95.59(13) .
N3 Fe1 N1 C2 -61.10(16) .
C37 Fe1 N1 C2 165.95(12) .
N2 Fe1 N1 C23 -179.62(15) .
C36 Fe1 N1 C23 -34.22(15) .
C35 Fe1 N1 C23 -73.48(15) .
N3 Fe1 N1 C23 129.82(14) .
C37 Fe1 N1 C23 -3.12(16) .
C36 Fe1 N2 C3 -64.84(18) .
C35 Fe1 N2 C3 -85.35(14) .
N3 Fe1 N2 C3 160.18(14) .
N1 Fe1 N2 C3 9.10(13) .
C37 Fe1 N2 C3 -155.1(3) .
C36 Fe1 N2 C7 125.51(15) .
C35 Fe1 N2 C7 105.00(14) .
N3 Fe1 N2 C7 -9.47(13) .
N1 Fe1 N2 C7 -160.55(14) .
C37 Fe1 N2 C7 35.2(4) .
N2 Fe1 N3 C8 11.56(12) .
C36 Fe1 N3 C8 -137.68(13) .
C35 Fe1 N3 C8 -92.01(14) .
N1 Fe1 N3 C8 61.98(16) .
C37 Fe1 N3 C8 -160.12(13) .
N2 Fe1 N3 C11 -176.11(16) .
C36 Fe1 N3 C11 34.65(18) .
C35 Fe1 N3 C11 80.32(16) .
N1 Fe1 N3 C11 -125.69(15) .
C37 Fe1 N3 C11 12.21(16) .
C23 N1 C2 C3 -179.77(15) .
Fe1 N1 C2 C3 10.32(19) .
C23 N1 C2 C1 -5.2(3) .
Fe1 N1 C2 C1 -175.12(14) .
C7 N2 C3 C4 -10.9(2) .
Fe1 N2 C3 C4 179.32(13) .
C7 N2 C3 C2 163.38(15) .
Fe1 N2 C3 C2 -6.4(2) .
N1 C2 C3 N2 -3.5(2) .
C1 C2 C3 N2 -178.45(15) .
N1 C2 C3 C4 170.45(17) .
C1 C2 C3 C4 -4.5(3) .
N2 C3 C4 C5 3.8(3) .
C2 C3 C4 C5 -169.67(18) .
C3 C4 C5 C6 3.6(3) .
C4 C5 C6 C7 -3.6(3) .
C3 N2 C7 C6 10.8(2) .
Fe1 N2 C7 C6 -179.31(13) .
C3 N2 C7 C8 -163.68(15) .
Fe1 N2 C7 C8 6.2(2) .
C5 C6 C7 N2 -3.6(3) .
C5 C6 C7 C8 170.10(18) .
C11 N3 C8 C7 175.04(15) .
Fe1 N3 C8 C7 -11.66(19) .
C11 N3 C8 C9 -0.1(3) .
Fe1 N3 C8 C9 173.17(15) .
N2 C7 C8 N3 4.4(2) .
C6 C7 C8 N3 -169.74(17) .
N2 C7 C8 C9 179.96(16) .
C6 C7 C8 C9 5.8(3) .
C8 N3 C11 C12 -94.0(2) .
Fe1 N3 C11 C12 93.90(19) .
C8 N3 C11 C16 84.1(2) .
Fe1 N3 C11 C16 -88.0(2) .
C16 C11 C12 C13 -1.1(3) .
N3 C11 C12 C13 176.98(17) .
C16 C11 C12 C20 -177.74(19) .
N3 C11 C12 C20 0.3(3) .
C11 C12 C13 C14 -0.3(3) .
C20 C12 C13 C14 176.4(2) .
C12 C13 C14 C15 0.8(3) .
C13 C14 C15 C16 0.1(3) .
C14 C15 C16 C11 -1.4(3) .
C14 C15 C16 C17 179.9(2) .
C12 C11 C16 C15 1.9(3) .
N3 C11 C16 C15 -176.11(17) .
C12 C11 C16 C17 -179.48(19) .
N3 C11 C16 C17 2.5(3) .
C15 C16 C17 C18 -55.9(3) .
C11 C16 C17 C18 125.5(2) .
C15 C16 C17 C19 66.9(3) .
C11 C16 C17 C19 -111.7(2) .
C13 C12 C20 C22 54.2(3) .
C11 C12 C20 C22 -129.2(2) .
C13 C12 C20 C21 -68.2(3) .
C11 C12 C20 C21 108.4(2) .
C2 N1 C23 C28 118.36(19) .
Fe1 N1 C23 C28 -73.2(2) .
C2 N1 C23 C24 -64.6(2) .
Fe1 N1 C23 C24 103.88(18) .
C28 C23 C24 C25 -1.0(3) .
N1 C23 C24 C25 -177.92(17) .
C28 C23 C24 C32 178.28(17) .
N1 C23 C24 C32 1.3(3) .
C23 C24 C25 C26 0.0(3) .
C32 C24 C25 C26 -179.33(19) .
C24 C25 C26 C27 0.6(3) .
C25 C26 C27 C28 -0.1(3) .
C26 C27 C28 C23 -0.9(3) .
C26 C27 C28 C29 -179.74(19) .
C24 C23 C28 C27 1.4(3) .
N1 C23 C28 C27 178.48(16) .
C24 C23 C28 C29 -179.71(17) .
N1 C23 C28 C29 -2.6(3) .
C27 C28 C29 C31 -18.8(3) .
C23 C28 C29 C31 162.35(18) .
C27 C28 C29 C30 105.0(2) .
C23 C28 C29 C30 -73.8(2) .
C25 C24 C32 C34 65.2(2) .
C23 C24 C32 C34 -114.0(2) .
C25 C24 C32 C33 -56.9(2) .
C23 C24 C32 C33 123.9(2) .
N2 Fe1 C35 C36 161.10(11) .
N3 Fe1 C35 C36 -113.90(12) .
N1 Fe1 C35 C36 81.84(12) .
C37 Fe1 C35 C36 -30.83(11) .
Fe1 C35 C36 C37 60.91(16) .
N2 Fe1 C36 C37 -160.46(12) .
C35 Fe1 C36 C37 -128.91(17) .
N3 Fe1 C36 C37 -38.31(14) .
N1 Fe1 C36 C37 129.80(11) .
N2 Fe1 C36 C35 -31.55(18) .
N3 Fe1 C36 C35 90.60(13) .
N1 Fe1 C36 C35 -101.29(12) .
C37 Fe1 C36 C35 128.91(17) .
C35 C36 C37 C38 -169.92(17) .
Fe1 C36 C37 C38 -111.65(17) .
C35 C36 C37 Fe1 -58.27(15) .
N2 Fe1 C37 C36 106.0(3) .
C35 Fe1 C37 C36 32.22(12) .
N3 Fe1 C37 C36 149.51(11) .
N1 Fe1 C37 C36 -57.19(13) .
N2 Fe1 C37 C38 -136.8(3) .
C36 Fe1 C37 C38 117.3(2) .
C35 Fe1 C37 C38 149.50(17) .
N3 Fe1 C37 C38 -93.21(15) .
N1 Fe1 C37 C38 60.10(16) .
C36 C37 C38 B1 -84.2(2) .
Fe1 C37 C38 B1 -164.40(12) .
C44 C39 C40 F1 176.69(18) .
B1 C39 C40 F1 4.2(3) .
C44 C39 C40 C41 -0.9(3) .
B1 C39 C40 C41 -173.40(19) .
F1 C40 C41 F2 0.4(3) .
C39 C40 C41 F2 178.05(19) .
F1 C40 C41 C42 -178.34(19) .
C39 C40 C41 C42 -0.7(3) .
F2 C41 C42 F3 1.1(3) .
C40 C41 C42 F3 179.80(19) .
F2 C41 C42 C43 -177.69(19) .
C40 C41 C42 C43 1.1(3) .
F3 C42 C43 F4 0.8(3) .
C41 C42 C43 F4 179.57(18) .
F3 C42 C43 C44 -178.59(18) .
C41 C42 C43 C44 0.2(3) .
F4 C43 C44 F5 -1.7(3) .
C42 C43 C44 F5 177.70(17) .
F4 C43 C44 C39 178.68(18) .
C42 C43 C44 C39 -1.9(3) .
C40 C39 C44 F5 -177.42(17) .
B1 C39 C44 F5 -5.2(3) .
C40 C39 C44 C43 2.2(3) .
B1 C39 C44 C43 174.44(18) .
C50 C45 C46 F10 177.63(18) .
B1 C45 C46 F10 -0.1(3) .
C50 C45 C46 C47 -3.8(3) .
B1 C45 C46 C47 178.46(19) .
F10 C46 C47 F9 2.3(3) .
C45 C46 C47 F9 -176.34(19) .
F10 C46 C47 C48 -179.09(19) .
C45 C46 C47 C48 2.3(3) .
F9 C47 C48 F8 -0.3(3) .
C46 C47 C48 F8 -179.0(2) .
F9 C47 C48 C49 179.2(2) .
C46 C47 C48 C49 0.5(3) .
F8 C48 C49 F7 -1.9(4) .
C47 C48 C49 F7 178.6(2) .
F8 C48 C49 C50 178.1(2) .
C47 C48 C49 C50 -1.4(4) .
F7 C49 C50 F6 -0.6(3) .
C48 C49 C50 F6 179.3(2) .
F7 C49 C50 C45 179.6(2) .
C48 C49 C50 C45 -0.5(4) .
C46 C45 C50 F6 -176.87(19) .
B1 C45 C50 F6 0.8(3) .
C46 C45 C50 C49 2.9(3) .
B1 C45 C50 C49 -179.4(2) .
C56 C51 C52 F11 -177.22(15) .
B1 C51 C52 F11 -5.4(3) .
C56 C51 C52 C53 1.9(3) .
B1 C51 C52 C53 173.74(17) .
F11 C52 C53 F12 -1.0(3) .
C51 C52 C53 F12 179.81(16) .
F11 C52 C53 C54 179.40(16) .
C51 C52 C53 C54 0.2(3) .
F12 C53 C54 F13 -0.4(3) .
C52 C53 C54 F13 179.17(17) .
F12 C53 C54 C55 179.36(17) .
C52 C53 C54 C55 -1.1(3) .
F13 C54 C55 F14 -1.2(3) .
C53 C54 C55 F14 179.05(17) .
F13 C54 C55 C56 179.38(17) .
C53 C54 C55 C56 -0.4(3) .
F14 C55 C56 F15 3.0(3) .
C54 C55 C56 F15 -177.52(17) .
F14 C55 C56 C51 -176.56(17) .
C54 C55 C56 C51 2.9(3) .
C52 C51 C56 F15 176.93(16) .
B1 C51 C56 F15 5.2(3) .
C52 C51 C56 C55 -3.5(3) .
B1 C51 C56 C55 -175.25(18) .
C52 C51 B1 C39 38.9(2) .
C56 C51 B1 C39 -150.16(17) .
C52 C51 B1 C45 154.35(17) .
C56 C51 B1 C45 -34.7(2) .
C52 C51 B1 C38 -87.1(2) .
C56 C51 B1 C38 83.8(2) .
C44 C39 B1 C51 31.7(2) .
C40 C39 B1 C51 -156.68(17) .
C44 C39 B1 C45 -89.3(2) .
C40 C39 B1 C45 82.3(2) .
C44 C39 B1 C38 149.90(18) .
C40 C39 B1 C38 -38.5(2) .
C46 C45 B1 C51 -36.8(2) .
C50 C45 B1 C51 145.80(19) .
C46 C45 B1 C39 84.9(2) .
C50 C45 B1 C39 -92.5(2) .
C46 C45 B1 C38 -150.38(18) .
C50 C45 B1 C38 32.2(3) .
C37 C38 B1 C51 60.1(2) .
C37 C38 B1 C39 -63.8(2) .
C37 C38 B1 C45 179.75(16) .
C3S O1S C2S C1S -170.8(4) .
C2S O1S C3S C4S 179.3(5) .
O2S O2S C6S C5S 178.6(3) 3_667
